data_4332988
loop_
_publ_author_name
'Reinoso, Santiago'
'Dickman, Michael H.'
'Reicke, Markus'
'Kortz, Ulrich'

_publ_section_title
;
 Hybrid Organic&#x2212;Inorganic Assemblies Based on Molybdates and
 Dimethyltin Linkers
;
_journal_issue 22
_journal_name_full 'Inorganic Chemistry'
_journal_page_first 9014
_journal_page_last 9019
_journal_paper_doi 10.1021/ic061191v
_journal_volume 45
_journal_year 2006
_chemical_formula_sum 'C2 H6 Mo3 O20 Sn'
_chemical_formula_weight 756.58
_chemical_name_systematic
; 
 ? 
;
_space_group_IT_number 14
_symmetry_cell_setting monoclinic
_symmetry_space_group_name_Hall '-P 2yn'
_symmetry_space_group_name_H-M 'P 1 21/n 1'
_atom_sites_solution_hydrogens geom
_atom_sites_solution_primary direct
_atom_sites_solution_secondary difmap
_audit_creation_method SHELXL-97
_cell_angle_alpha 90.00
_cell_angle_beta 91.566(1)
_cell_angle_gamma 90.00
_cell_formula_units_Z 2
_cell_length_a 8.2330(1)
_cell_length_b 11.4033(2)
_cell_length_c 12.1529(2)
_cell_measurement_reflns_used 9518
_cell_measurement_temperature 297(2)
_cell_measurement_theta_max 41.06
_cell_measurement_theta_min 2.95
_cell_volume 1140.53(3)
_computing_structure_refinement 'SHELXL-97 (Sheldrick, 1997)'
_computing_structure_solution 'SHELXS-97 (Sheldrick, 1990)'
_diffrn_ambient_temperature 297(2)
_diffrn_measured_fraction_theta_full 0.996
_diffrn_measured_fraction_theta_max 0.996
_diffrn_radiation_monochromator graphite
_diffrn_radiation_source 'sealed tube'
_diffrn_radiation_type MoK\a
_diffrn_radiation_wavelength 0.71073
_diffrn_reflns_av_R_equivalents 0.0446
_diffrn_reflns_av_sigmaI/netI 0.0262
_diffrn_reflns_limit_h_max 15
_diffrn_reflns_limit_h_min -15
_diffrn_reflns_limit_k_max 21
_diffrn_reflns_limit_k_min -21
_diffrn_reflns_limit_l_max 22
_diffrn_reflns_limit_l_min -23
_diffrn_reflns_number 69947
_diffrn_reflns_theta_full 42.59
_diffrn_reflns_theta_max 42.59
_diffrn_reflns_theta_min 2.45
_exptl_absorpt_coefficient_mu 2.768
_exptl_absorpt_correction_T_max 0.6815
_exptl_absorpt_correction_T_min 0.5357
_exptl_absorpt_correction_type multi-scan
_exptl_absorpt_process_details SADABS
_exptl_crystal_colour colorless
_exptl_crystal_density_diffrn 2.203
_exptl_crystal_density_method 'not measured'
_exptl_crystal_description block
_exptl_crystal_F_000 708
_exptl_crystal_size_max 0.22
_exptl_crystal_size_mid 0.20
_exptl_crystal_size_min 0.15
_refine_diff_density_max 1.502
_refine_diff_density_min -0.780
_refine_diff_density_rms 0.254
_refine_ls_extinction_coef 0.0027(2)
_refine_ls_extinction_expression Fc^*^=kFc[1+0.001xFc^2^\l^3^/sin(2\q)]^-1/4^
_refine_ls_extinction_method SHELXL
_refine_ls_goodness_of_fit_ref 1.139
_refine_ls_hydrogen_treatment noref
_refine_ls_matrix_type full
_refine_ls_number_parameters 110
_refine_ls_number_reflns 8212
_refine_ls_number_restraints 0
_refine_ls_restrained_S_all 1.139
_refine_ls_R_factor_all 0.0425
_refine_ls_R_factor_gt 0.0269
_refine_ls_shift/su_max 0.001
_refine_ls_shift/su_mean 0.000
_refine_ls_structure_factor_coef Fsqd
_refine_ls_weighting_details 'calc w=1/[\s^2^(Fo^2^)+(0.0382P)^2^+0.0000P] where P=(Fo^2^+2Fc^2^)/3'
_refine_ls_weighting_scheme calc
_refine_ls_wR_factor_gt 0.0671
_refine_ls_wR_factor_ref 0.0788
_reflns_number_gt 6341
_reflns_number_total 8212
_reflns_threshold_expression >2sigma(I)
_cod_data_source_file ic061191vsup1.cif
_cod_data_source_block 2
_cod_depositor_comments
;
The following automatic conversions were performed:

'_symmetry_cell_setting' value 'Monoclinic' changed to 'monoclinic'
according to /home/saulius/struct/CIF-dictionaries/cif_core.dic
dictionary named 'cif_core.dic' version 2.4.2 from 2011-04-26.

Automatic conversion script
Id: cif_fix_values 1891 2012-01-12 08:04:46Z andrius 
;
_cod_original_sg_symbol_H-M P2(1)/n
_cod_database_code 4332988

loop_
_symmetry_equiv_pos_as_xyz
'x, y, z'
'-x+1/2, y+1/2, -z+1/2'
'-x, -y, -z'
'x-1/2, -y-1/2, z-1/2'

loop_
_atom_site_label
_atom_site_type_symbol
_atom_site_fract_x
_atom_site_fract_y
_atom_site_fract_z
_atom_site_U_iso_or_equiv
_atom_site_adp_type
_atom_site_occupancy
_atom_site_symmetry_multiplicity
_atom_site_calc_flag
_atom_site_refinement_flags
Sn1 Sn 0.607590(16) 0.266139(12) 0.073202(11) 0.02324(4) Uani 1 1 d .
Sn2 Sn 0.408876(16) 0.070548(12) -0.101207(10) 0.02252(4) Uani 1 1 d .
Mo3 Mo 0.89878(2) 0.132660(14) 0.292027(13) 0.02393(4) Uani 1 1 d .
O3 O 0.7387(3) 0.19968(18) 0.21007(16) 0.0413(4) Uani 1 1 d .
O2 O 0.4521(2) 0.26818(15) -0.09535(14) 0.0337(3) Uani 1 1 d .
O4 O 0.8341(3) -0.00035(17) 0.3425(2) 0.0448(4) Uani 1 1 d .
O1 O 0.5635(2) 0.09709(12) 0.02996(12) 0.0277(3) Uani 1 1 d .
O5 O 1.0663(3) 0.1085(2) 0.2157(2) 0.0498(5) Uani 1 1 d .
C1 C 0.8074(3) 0.3240(3) -0.0164(2) 0.0418(6) Uani 1 1 d .
H1A H 0.8736 0.2580 -0.0351 0.063 Uiso 1 1 calc R
H1B H 0.8706 0.3782 0.0275 0.063 Uiso 1 1 calc R
H1C H 0.7692 0.3623 -0.0826 0.063 Uiso 1 1 calc R
C2 C 0.3967(3) 0.3167(3) 0.1537(2) 0.0401(5) Uani 1 1 d .
H2A H 0.4070 0.3967 0.1773 0.060 Uiso 1 1 calc R
H2B H 0.3821 0.2672 0.2166 0.060 Uiso 1 1 calc R
H2C H 0.3045 0.3092 0.1041 0.060 Uiso 1 1 calc R
C3 C 0.1640(3) 0.0980(2) -0.0636(2) 0.0370(5) Uani 1 1 d .
H3A H 0.1547 0.1067 0.0145 0.056 Uiso 1 1 calc R
H3B H 0.1004 0.0321 -0.0885 0.056 Uiso 1 1 calc R
H3C H 0.1252 0.1679 -0.0998 0.056 Uiso 1 1 calc R
C5 C 0.5404(3) 0.0437(3) -0.2449(2) 0.0388(5) Uani 1 1 d .
H5A H 0.6536 0.0347 -0.2258 0.058 Uiso 1 1 calc R
H5B H 0.5261 0.1099 -0.2930 0.058 Uiso 1 1 calc R
H5C H 0.5015 -0.0258 -0.2816 0.058 Uiso 1 1 calc R

loop_
_atom_site_aniso_label
_atom_site_aniso_U_11
_atom_site_aniso_U_22
_atom_site_aniso_U_33
_atom_site_aniso_U_23
_atom_site_aniso_U_13
_atom_site_aniso_U_12
Sn1 0.02307(6) 0.02349(6) 0.02287(6) 0.00192(4) -0.00461(4) 0.00053(4)
Sn2 0.02357(6) 0.02507(6) 0.01863(5) 0.00234(4) -0.00495(4) -0.00034(4)
Mo3 0.02794(8) 0.02156(7) 0.02187(7) -0.00257(5) -0.00735(6) 0.00002(5)
O3 0.0468(10) 0.0427(9) 0.0330(8) 0.0014(7) -0.0229(7) 0.0056(8)
O2 0.0436(9) 0.0281(7) 0.0285(7) 0.0059(5) -0.0147(7) -0.0038(6)
O4 0.0472(11) 0.0292(8) 0.0576(12) 0.0060(8) -0.0035(9) -0.0028(7)
O1 0.0348(8) 0.0222(6) 0.0252(6) 0.0017(5) -0.0143(5) -0.0017(5)
O5 0.0448(12) 0.0563(13) 0.0487(12) -0.0137(10) 0.0100(10) -0.0018(9)
C1 0.0340(12) 0.0532(15) 0.0387(12) -0.0029(11) 0.0071(10) -0.0082(11)
C2 0.0310(11) 0.0412(13) 0.0484(14) -0.0146(11) 0.0060(10) -0.0006(9)
C3 0.0267(10) 0.0463(14) 0.0381(12) -0.0027(10) 0.0018(9) 0.0001(9)
C5 0.0373(12) 0.0487(14) 0.0308(10) -0.0027(9) 0.0086(9) -0.0013(10)

loop_
_atom_type_symbol
_atom_type_description
_atom_type_scat_dispersion_real
_atom_type_scat_dispersion_imag
_atom_type_scat_source
C C 0.0033 0.0016 'International Tables Vol C Tables 4.2.6.8 and 6.1.1.4'
H H 0.0000 0.0000 'International Tables Vol C Tables 4.2.6.8 and 6.1.1.4'
O O 0.0106 0.0060 'International Tables Vol C Tables 4.2.6.8 and 6.1.1.4'
Mo Mo -1.6832 0.6857 'International Tables Vol C Tables 4.2.6.8 and 6.1.1.4'
Sn Sn -0.6537 1.4246 'International Tables Vol C Tables 4.2.6.8 and 6.1.1.4'

loop_
_geom_angle_atom_site_label_1
_geom_angle_atom_site_label_2
_geom_angle_atom_site_label_3
_geom_angle
_geom_angle_site_symmetry_1
_geom_angle_site_symmetry_3
O1 Sn1 C2 103.75(9) . .
O1 Sn1 O3 86.94(7) . .
C2 Sn1 O3 98.27(11) . .
O1 Sn1 C1 107.52(10) . .
C2 Sn1 C1 145.53(13) . .
O3 Sn1 C1 97.52(11) . .
O1 Sn1 O2 72.47(6) . .
C2 Sn1 O2 88.08(10) . .
O3 Sn1 O2 159.38(7) . .
C1 Sn1 O2 87.77(10) . .
O1 Sn2 C5 110.30(10) . .
O1 Sn2 C3 113.00(9) . .
C5 Sn2 C3 136.11(11) . .
O1 Sn2 O1 75.82(6) . 3_655
C5 Sn2 O1 99.03(10) . 3_655
C3 Sn2 O1 98.01(9) . 3_655
O1 Sn2 O2 74.63(6) . .
C5 Sn2 O2 94.95(10) . .
C3 Sn2 O2 89.75(9) . .
O1 Sn2 O2 150.17(6) 3_655 .
O1 Sn2 Sn2 38.70(4) . 3_655
C5 Sn2 Sn2 108.49(8) . 3_655
C3 Sn2 Sn2 109.45(8) . 3_655
O1 Sn2 Sn2 37.12(4) 3_655 3_655
O2 Sn2 Sn2 113.23(4) . 3_655
O5 Mo3 O4 108.23(12) . .
O5 Mo3 O3 111.00(12) . .
O4 Mo3 O3 109.96(11) . .
O5 Mo3 O2 109.11(10) . 4_666
O4 Mo3 O2 110.46(10) . 4_666
O3 Mo3 O2 108.08(9) . 4_666
Mo3 O3 Sn1 160.79(14) . .
Mo3 O2 Sn2 123.77(8) 4_565 .
Mo3 O2 Sn1 139.87(9) 4_565 .
Sn2 O2 Sn1 95.55(6) . .
Sn1 O1 Sn2 116.61(7) . .
Sn1 O1 Sn2 137.64(7) . 3_655
Sn2 O1 Sn2 104.18(6) . 3_655

loop_
_geom_bond_atom_site_label_1
_geom_bond_atom_site_label_2
_geom_bond_distance
_geom_bond_site_symmetry_2
Sn1 O1 2.0282(14) .
Sn1 C2 2.097(2) .
Sn1 O3 2.0997(16) .
Sn1 C1 2.104(3) .
Sn1 O2 2.3856(16) .
Sn2 O1 2.0353(14) .
Sn2 C5 2.102(2) .
Sn2 C3 2.102(3) .
Sn2 O1 2.1083(14) 3_655
Sn2 O2 2.2824(17) .
Sn2 Sn2 3.2695(2) 3_655
Mo3 O5 1.706(2) .
Mo3 O4 1.7256(19) .
Mo3 O3 1.8002(17) .
Mo3 O2 1.8199(15) 4_666
O2 Mo3 1.8198(15) 4_565
O1 Sn2 2.1083(14) 3_655
